data_7022108
loop_
_publ_author_name
'Cook, Laurence J Kershaw'
'Tuna, Floriana'
'Halcrow, Malcolm A.'

_publ_section_title
;
 Iron(II) and cobalt(II) complexes of tris-azinyl analogues of
 2,2':6',2''-terpyridine.
;
_journal_issue 6
_journal_name_full 'Dalton transactions (Cambridge, England : 2003)'
_journal_page_first 2254
_journal_page_last 2265
_journal_paper_doi 10.1039/c2dt31736b
_journal_volume 42
_journal_year 2013
_chemical_formula_moiety 'C28 H20 Fe N8, 2[B F4], C H3 N O2'
_chemical_formula_sum 'C29 H23 B2 F8 Fe N9 O2'
_chemical_formula_weight 759.03
_chemical_name_common
;
Bis(2,6-bis(pyrid-2-yl)pyrazine)iron(ii) ditetrafluoroborate
nitromethane solvate
;
_chemical_name_systematic
;
Bis(2,6-bis(pyrid-2-yl)pyrazine]iron(II) ditetrafluoroborate
nitromethane solvate
;
_space_group_IT_number 14
_symmetry_cell_setting monoclinic
_symmetry_space_group_name_Hall '-P 2ybc'
_symmetry_space_group_name_H-M 'P 1 21/c 1'
_atom_sites_solution_hydrogens geom
_atom_sites_solution_primary direct
_atom_sites_solution_secondary difmap
_audit_creation_method SHELXL-97
_cell_angle_alpha 90.00
_cell_angle_beta 90.181(2)
_cell_angle_gamma 90.00
_cell_formula_units_Z 4
_cell_length_a 8.8102(4)
_cell_length_b 8.8297(4)
_cell_length_c 39.8492(18)
_cell_measurement_reflns_used 64966
_cell_measurement_temperature 150(2)
_cell_measurement_theta_max 25.10
_cell_measurement_theta_min 2.77
_cell_volume 3099.9(2)
_computing_cell_refinement 'APEX 2 software, Bruker Nonius 2004'
_computing_data_collection 'APEX 2 software, Bruker Nonius 2004'
_computing_data_reduction 'SAINT, Bruker Nonius 2004'
_computing_molecular_graphics 'X-SEED (Barbour, 2001)'
_computing_publication_material 'local program'
_computing_structure_refinement 'SHELXL-97 (Sheldrick, 1997)'
_computing_structure_solution 'SHELXS-97 (Sheldrick, 1990)'
_diffrn_ambient_temperature 150(2)
_diffrn_detector_area_resol_mean '120 microns'
_diffrn_measured_fraction_theta_full 0.997
_diffrn_measured_fraction_theta_max 0.997
_diffrn_measurement_device_type 'Bruker X8 Apex diffractometer'
_diffrn_measurement_method 'Rotation images'
_diffrn_radiation_monochromator graphite
_diffrn_radiation_source 'rotating anode'
_diffrn_radiation_type MoK\a
_diffrn_radiation_wavelength 0.71073
_diffrn_reflns_av_R_equivalents 0.0499
_diffrn_reflns_av_sigmaI/netI 0.0225
_diffrn_reflns_limit_h_max 10
_diffrn_reflns_limit_h_min -10
_diffrn_reflns_limit_k_max 10
_diffrn_reflns_limit_k_min -10
_diffrn_reflns_limit_l_max 47
_diffrn_reflns_limit_l_min -47
_diffrn_reflns_number 64966
_diffrn_reflns_theta_full 25.10
_diffrn_reflns_theta_max 25.10
_diffrn_reflns_theta_min 2.77
_diffrn_standards_decay_% 0
_diffrn_standards_interval_count 0
_diffrn_standards_interval_time 0
_diffrn_standards_number 0
_exptl_absorpt_coefficient_mu 0.581
_exptl_absorpt_correction_T_max 0.85
_exptl_absorpt_correction_T_min 0.71
_exptl_absorpt_correction_type multi-scan
_exptl_absorpt_process_details
;
Sheldrick, G. M. (2002). SADABS v. 2.03. University of
G/ottingen, Germany.
;
_exptl_crystal_colour 'dark purple'
_exptl_crystal_density_diffrn 1.626
_exptl_crystal_density_method 'not measured'
_exptl_crystal_description lath
_exptl_crystal_F_000 1536
_exptl_crystal_size_max 0.35
_exptl_crystal_size_mid 0.27
_exptl_crystal_size_min 0.12
_refine_diff_density_max 1.432
_refine_diff_density_min -0.844
_refine_diff_density_rms 0.101
_refine_ls_extinction_method none
_refine_ls_goodness_of_fit_ref 1.099
_refine_ls_hydrogen_treatment constr
_refine_ls_matrix_type full
_refine_ls_number_parameters 450
_refine_ls_number_reflns 5504
_refine_ls_number_restraints 40
_refine_ls_restrained_S_all 1.113
_refine_ls_R_factor_all 0.0774
_refine_ls_R_factor_gt 0.0715
_refine_ls_shift/su_max 0.001
_refine_ls_shift/su_mean 0.000
_refine_ls_structure_factor_coef Fsqd
_refine_ls_weighting_details 'calc w=1/[\s^2^(Fo^2^)+(0.0531P)^2^+18.3584P] where P=(Fo^2^+2Fc^2^)/3'
_refine_ls_weighting_scheme calc
_refine_ls_wR_factor_gt 0.1680
_refine_ls_wR_factor_ref 0.1713
_reflns_number_gt 5030
_reflns_number_total 5504
_reflns_threshold_expression >2sigma(I)
_cod_data_source_file c2dt31736b.txt
_cod_data_source_block lkc007
_cod_depositor_comments
;
The following automatic conversions were performed:

'_symmetry_cell_setting' value 'Monoclinic' changed to 'monoclinic'
according to /home/saulius/struct/CIF-dictionaries/cif_core.dic
dictionary named 'cif_core.dic' version 2.4.2 from 2011-04-26.

Automatic conversion script
Id: cif_fix_values 1891 2012-01-12 08:04:46Z andrius 
;
_cod_original_sg_symbol_H-M 'P 21/c'
_cod_database_code 7022108

loop_
_symmetry_equiv_pos_as_xyz
'x, y, z'
'-x, y+1/2, -z+1/2'
'-x, -y, -z'
'x, -y-1/2, z-1/2'

loop_
_atom_site_label
_atom_site_type_symbol
_atom_site_fract_x
_atom_site_fract_y
_atom_site_fract_z
_atom_site_U_iso_or_equiv
_atom_site_adp_type
_atom_site_occupancy
_atom_site_symmetry_multiplicity
_atom_site_calc_flag
_atom_site_refinement_flags
_atom_site_disorder_assembly
_atom_site_disorder_group
Fe1 Fe 0.88460(6) 0.02541(7) 0.138199(14) 0.01471(18) Uani 1 1 d . . .
N2 N 0.8826(4) -0.0154(4) 0.18447(9) 0.0168(7) Uani 1 1 d . . .
C3 C 1.0050(5) -0.0797(5) 0.19939(11) 0.0190(9) Uani 1 1 d . . .
C4 C 1.0030(5) -0.1048(6) 0.23392(12) 0.0290(11) Uani 1 1 d . . .
H4 H 1.0899 -0.1480 0.2443 0.035 Uiso 1 1 calc R . .
N5 N 0.8828(5) -0.0701(5) 0.25292(10) 0.0312(10) Uani 1 1 d . . .
C6 C 0.7614(5) -0.0090(6) 0.23754(11) 0.0280(11) Uani 1 1 d . . .
H6 H 0.6740 0.0144 0.2505 0.034 Uiso 1 1 calc R . .
C7 C 0.7598(5) 0.0212(5) 0.20318(11) 0.0194(9) Uani 1 1 d . . .
C8 C 0.6411(5) 0.0926(5) 0.18269(11) 0.0197(9) Uani 1 1 d . . .
N9 N 0.6783(4) 0.1044(4) 0.14941(9) 0.0195(8) Uani 1 1 d . . .
C10 C 0.5793(5) 0.1720(5) 0.12870(12) 0.0236(10) Uani 1 1 d . . .
H10 H 0.6028 0.1781 0.1055 0.028 Uiso 1 1 calc R . .
C11 C 0.4430(5) 0.2337(6) 0.13996(14) 0.0299(11) Uani 1 1 d . . .
H11 H 0.3752 0.2814 0.1247 0.036 Uiso 1 1 calc R . .
C12 C 0.4076(5) 0.2245(6) 0.17368(14) 0.0314(11) Uani 1 1 d . . .
H12 H 0.3162 0.2676 0.1819 0.038 Uiso 1 1 calc R . .
C13 C 0.5074(5) 0.1515(6) 0.19542(13) 0.0266(10) Uani 1 1 d . . .
H13 H 0.4843 0.1423 0.2186 0.032 Uiso 1 1 calc R . .
C14 C 1.1277(5) -0.1070(5) 0.17532(11) 0.0182(9) Uani 1 1 d . . .
N15 N 1.0931(4) -0.0581(4) 0.14339(9) 0.0164(7) Uani 1 1 d . . .
C16 C 1.2008(5) -0.0701(5) 0.11973(11) 0.0204(9) Uani 1 1 d . . .
H16 H 1.1795 -0.0337 0.0978 0.024 Uiso 1 1 calc R . .
C17 C 1.3426(5) -0.1338(5) 0.12619(12) 0.0251(10) Uani 1 1 d . . .
H17 H 1.4163 -0.1403 0.1089 0.030 Uiso 1 1 calc R . .
C18 C 1.3750(5) -0.1875(6) 0.15798(12) 0.0268(10) Uani 1 1 d . . .
H18 H 1.4701 -0.2339 0.1626 0.032 Uiso 1 1 calc R . .
C19 C 1.2662(5) -0.1728(5) 0.18316(12) 0.0233(10) Uani 1 1 d . . .
H19 H 1.2868 -0.2072 0.2053 0.028 Uiso 1 1 calc R . .
N20 N 0.8891(4) 0.0655(4) 0.09170(9) 0.0175(8) Uani 1 1 d . . .
C21 C 0.8417(5) -0.0405(5) 0.06958(11) 0.0214(9) Uani 1 1 d . . .
C22 C 0.8494(6) -0.0086(6) 0.03519(11) 0.0280(11) Uani 1 1 d . . .
H22 H 0.8156 -0.0829 0.0196 0.034 Uiso 1 1 calc R . .
N23 N 0.9028(5) 0.1226(5) 0.02364(10) 0.0305(10) Uani 1 1 d . . .
C24 C 0.9494(6) 0.2253(6) 0.04601(11) 0.0269(10) Uani 1 1 d . . .
H24 H 0.9877 0.3195 0.0382 0.032 Uiso 1 1 calc R . .
C25 C 0.9438(5) 0.1987(5) 0.08057(11) 0.0201(9) Uani 1 1 d . . .
C26 C 0.7876(5) -0.1770(5) 0.08652(11) 0.0197(9) Uani 1 1 d . . .
N27 N 0.8012(4) -0.1699(4) 0.12075(9) 0.0180(8) Uani 1 1 d . . .
C28 C 0.7552(5) -0.2917(5) 0.13870(12) 0.0213(9) Uani 1 1 d . . .
H28 H 0.7667 -0.2898 0.1624 0.026 Uiso 1 1 calc R . .
C29 C 0.6926(5) -0.4181(5) 0.12398(13) 0.0265(10) Uani 1 1 d . . .
H29 H 0.6602 -0.5006 0.1375 0.032 Uiso 1 1 calc R . .
C30 C 0.6769(6) -0.4248(6) 0.08938(13) 0.0302(11) Uani 1 1 d . . .
H30 H 0.6324 -0.5107 0.0789 0.036 Uiso 1 1 calc R . .
C31 C 0.7274(5) -0.3039(6) 0.07048(12) 0.0265(10) Uani 1 1 d . . .
H31 H 0.7211 -0.3072 0.0467 0.032 Uiso 1 1 calc R . .
C32 C 0.9911(5) 0.2974(5) 0.10823(10) 0.0184(9) Uani 1 1 d . . .
N33 N 0.9687(4) 0.2347(4) 0.13928(9) 0.0164(7) Uani 1 1 d . . .
C34 C 1.0087(5) 0.3170(5) 0.16638(11) 0.0189(9) Uani 1 1 d . . .
H34 H 0.9934 0.2750 0.1881 0.023 Uiso 1 1 calc R . .
C35 C 1.0711(5) 0.4602(5) 0.16382(12) 0.0224(10) Uani 1 1 d . . .
H35 H 1.0977 0.5152 0.1835 0.027 Uiso 1 1 calc R . .
C36 C 1.0946(5) 0.5227(5) 0.13251(12) 0.0252(10) Uani 1 1 d . . .
H36 H 1.1390 0.6203 0.1304 0.030 Uiso 1 1 calc R . .
C37 C 1.0523(5) 0.4409(5) 0.10409(11) 0.0221(10) Uani 1 1 d . . .
H37 H 1.0652 0.4826 0.0823 0.026 Uiso 1 1 calc R . .
B38A B 0.3890(15) 0.2464(17) 0.0456(3) 0.037(5) Uiso 0.50 1 d PD A 1
F39A F 0.5374(9) 0.1905(11) 0.0491(2) 0.066(2) Uiso 0.50 1 d PD A 1
F40A F 0.3502(8) 0.2707(9) 0.01249(16) 0.0350(19) Uiso 0.50 1 d PD A 1
F41A F 0.2921(9) 0.1412(9) 0.06077(19) 0.061(2) Uiso 0.50 1 d PD A 1
F42A F 0.3614(9) 0.3765(9) 0.06330(19) 0.057(2) Uiso 0.50 1 d PD A 1
B38B B 0.3964(14) 0.2136(17) 0.0453(3) 0.028(4) Uiso 0.50 1 d PD B 2
F39B F 0.5432(7) 0.2594(9) 0.05137(16) 0.0370(16) Uiso 0.50 1 d PD B 2
F40B F 0.3617(9) 0.2206(10) 0.01175(18) 0.045(2) Uiso 0.50 1 d PD B 2
F41B F 0.3616(15) 0.0753(13) 0.0563(3) 0.115(4) Uiso 0.50 1 d PD B 2
F42B F 0.3065(15) 0.3151(16) 0.0648(3) 0.128(5) Uiso 0.50 1 d PD B 2
B43A B 0.6641(17) 0.5201(14) 0.2189(3) 0.020(5) Uiso 0.50 1 d PD C 1
F44A F 0.7179(10) 0.4294(10) 0.1928(2) 0.045(3) Uiso 0.50 1 d PD C 1
F45A F 0.7688(15) 0.6347(14) 0.2239(3) 0.110(5) Uiso 0.50 1 d PD C 1
F46A F 0.5347(9) 0.5958(10) 0.2095(2) 0.061(2) Uiso 0.50 1 d PD C 1
F47A F 0.6360(11) 0.4475(11) 0.2478(2) 0.057(3) Uiso 0.50 1 d PD C 1
B43B B 0.6415(17) 0.5119(17) 0.2187(4) 0.038(7) Uiso 0.50 1 d PD D 2
F44B F 0.7483(10) 0.4411(10) 0.1988(2) 0.046(3) Uiso 0.50 1 d PD D 2
F45B F 0.7167(14) 0.6418(12) 0.2304(3) 0.087(4) Uiso 0.50 1 d PD D 2
F46B F 0.5082(7) 0.5449(8) 0.20211(17) 0.0368(16) Uiso 0.50 1 d PD D 2
F47B F 0.6119(9) 0.4111(9) 0.24452(17) 0.033(2) Uiso 0.50 1 d PD D 2
C48 C 0.6578(8) 0.3049(11) -0.0228(2) 0.076(3) Uani 1 1 d . E .
H48A H 0.5859 0.3731 -0.0340 0.114 Uiso 1 1 calc R . .
H48B H 0.6559 0.3233 0.0014 0.114 Uiso 1 1 calc R . .
H48C H 0.6290 0.1996 -0.0273 0.114 Uiso 1 1 calc R . .
N49 N 0.8115(5) 0.3328(5) -0.03565(11) 0.0379(11) Uani 1 1 d . . .
O50A O 0.8217(14) 0.2759(13) -0.0624(3) 0.059(3) Uiso 0.50 1 d P E 1
O51A O 0.9119(10) 0.4107(10) -0.0235(2) 0.033(2) Uiso 0.50 1 d P E 1
O50B O 0.8753(10) 0.2579(9) -0.0593(2) 0.032(2) Uiso 0.50 1 d P E 2
O51B O 0.8685(11) 0.4361(11) -0.0188(2) 0.040(2) Uiso 0.50 1 d P E 2

loop_
_atom_site_aniso_label
_atom_site_aniso_U_11
_atom_site_aniso_U_22
_atom_site_aniso_U_33
_atom_site_aniso_U_23
_atom_site_aniso_U_13
_atom_site_aniso_U_12
Fe1 0.0138(3) 0.0153(3) 0.0151(3) 0.0009(2) -0.0013(2) -0.0014(2)
N2 0.0143(17) 0.0170(18) 0.0191(18) -0.0011(15) -0.0008(14) -0.0034(14)
C3 0.018(2) 0.019(2) 0.020(2) 0.0009(17) -0.0042(17) -0.0027(17)
C4 0.025(2) 0.040(3) 0.022(2) 0.004(2) -0.0040(19) 0.000(2)
N5 0.027(2) 0.046(3) 0.021(2) 0.0018(19) -0.0004(17) -0.0027(19)
C6 0.024(2) 0.039(3) 0.021(2) -0.002(2) 0.0041(19) -0.003(2)
C7 0.018(2) 0.021(2) 0.020(2) -0.0024(18) 0.0033(17) -0.0041(18)
C8 0.018(2) 0.018(2) 0.022(2) -0.0029(18) 0.0001(17) -0.0034(18)
N9 0.0181(18) 0.0158(19) 0.0246(19) -0.0001(15) -0.0027(15) -0.0033(15)
C10 0.021(2) 0.022(2) 0.028(2) 0.0027(19) -0.0059(18) -0.0042(19)
C11 0.020(2) 0.024(2) 0.045(3) 0.001(2) -0.011(2) 0.000(2)
C12 0.015(2) 0.030(3) 0.049(3) -0.005(2) 0.000(2) 0.002(2)
C13 0.019(2) 0.028(3) 0.032(3) -0.004(2) 0.0025(19) -0.004(2)
C14 0.019(2) 0.014(2) 0.022(2) -0.0007(17) -0.0047(17) -0.0027(17)
N15 0.0165(17) 0.0128(18) 0.0200(18) -0.0012(14) -0.0003(14) -0.0043(14)
C16 0.022(2) 0.017(2) 0.022(2) -0.0006(18) 0.0026(18) -0.0038(18)
C17 0.018(2) 0.024(2) 0.033(3) -0.005(2) 0.0052(19) -0.0031(19)
C18 0.016(2) 0.025(2) 0.039(3) -0.004(2) -0.0009(19) 0.0014(19)
C19 0.022(2) 0.022(2) 0.026(2) -0.0009(19) -0.0049(18) -0.0010(19)
N20 0.0174(17) 0.0167(18) 0.0183(18) 0.0010(14) -0.0040(14) -0.0008(14)
C21 0.021(2) 0.022(2) 0.021(2) -0.0030(18) -0.0031(17) -0.0036(19)
C22 0.040(3) 0.025(3) 0.019(2) -0.0017(19) -0.003(2) -0.004(2)
N23 0.042(2) 0.031(2) 0.019(2) -0.0007(17) -0.0026(18) -0.0063(19)
C24 0.034(3) 0.026(3) 0.020(2) 0.0042(19) -0.0012(19) -0.006(2)
C25 0.021(2) 0.018(2) 0.021(2) 0.0038(18) 0.0002(17) -0.0005(18)
C26 0.018(2) 0.020(2) 0.022(2) -0.0020(18) -0.0025(17) 0.0003(18)
N27 0.0142(17) 0.0198(19) 0.0201(18) 0.0020(15) -0.0003(14) 0.0022(15)
C28 0.017(2) 0.020(2) 0.027(2) 0.0027(19) -0.0006(17) 0.0004(18)
C29 0.022(2) 0.021(2) 0.036(3) 0.003(2) 0.001(2) -0.0043(19)
C30 0.028(3) 0.024(2) 0.038(3) -0.005(2) -0.006(2) -0.004(2)
C31 0.029(2) 0.027(3) 0.024(2) -0.003(2) -0.0050(19) -0.005(2)
C32 0.015(2) 0.023(2) 0.018(2) 0.0022(18) -0.0006(16) 0.0020(18)
N33 0.0122(17) 0.0171(18) 0.0199(18) 0.0024(15) -0.0007(14) 0.0008(14)
C34 0.017(2) 0.021(2) 0.019(2) 0.0004(18) 0.0005(17) 0.0019(17)
C35 0.022(2) 0.018(2) 0.027(2) -0.0022(19) -0.0055(18) 0.0012(18)
C36 0.024(2) 0.017(2) 0.035(3) -0.001(2) -0.001(2) -0.0036(19)
C37 0.022(2) 0.021(2) 0.023(2) 0.0034(18) 0.0019(18) -0.0039(18)
C48 0.039(4) 0.123(7) 0.066(5) 0.040(5) -0.002(3) -0.012(4)
N49 0.048(3) 0.040(3) 0.025(2) 0.004(2) -0.007(2) -0.014(2)

loop_
_atom_type_symbol
_atom_type_description
_atom_type_scat_dispersion_real
_atom_type_scat_dispersion_imag
_atom_type_scat_source
C C 0.0033 0.0016 'International Tables Vol C Tables 4.2.6.8 and 6.1.1.4'
H H 0.0000 0.0000 'International Tables Vol C Tables 4.2.6.8 and 6.1.1.4'
B B 0.0013 0.0007 'International Tables Vol C Tables 4.2.6.8 and 6.1.1.4'
N N 0.0061 0.0033 'International Tables Vol C Tables 4.2.6.8 and 6.1.1.4'
F F 0.0171 0.0103 'International Tables Vol C Tables 4.2.6.8 and 6.1.1.4'
Fe Fe 0.3463 0.8444 'International Tables Vol C Tables 4.2.6.8 and 6.1.1.4'
O O 0.0106 0.0060 'International Tables Vol C Tables 4.2.6.8 and 6.1.1.4'

loop_
_geom_angle_atom_site_label_1
_geom_angle_atom_site_label_2
_geom_angle_atom_site_label_3
_geom_angle
N2 Fe1 N20 179.31(16)
N2 Fe1 N15 80.70(15)
N20 Fe1 N15 98.60(15)
N2 Fe1 N33 99.30(15)
N20 Fe1 N33 80.69(15)
N15 Fe1 N33 89.90(14)
N2 Fe1 N27 99.86(15)
N20 Fe1 N27 80.15(15)
N15 Fe1 N27 93.12(14)
N33 Fe1 N27 160.84(14)
N2 Fe1 N9 80.57(15)
N20 Fe1 N9 100.12(15)
N15 Fe1 N9 161.09(15)
N33 Fe1 N9 90.57(14)
N27 Fe1 N9 92.61(14)
C3 N2 C7 119.6(4)
C3 N2 Fe1 120.1(3)
C7 N2 Fe1 120.3(3)
N2 C3 C4 119.1(4)
N2 C3 C14 111.7(4)
C4 C3 C14 129.1(4)
N5 C4 C3 122.3(4)
C4 N5 C6 117.6(4)
N5 C6 C7 122.0(4)
N2 C7 C6 119.3(4)
N2 C7 C8 111.4(4)
C6 C7 C8 129.3(4)
N9 C8 C13 122.1(4)
N9 C8 C7 113.5(4)
C13 C8 C7 124.3(4)
C10 N9 C8 118.2(4)
C10 N9 Fe1 127.5(3)
C8 N9 Fe1 114.2(3)
N9 C10 C11 122.4(4)
C12 C11 C10 119.1(5)
C11 C12 C13 119.3(4)
C8 C13 C12 118.8(5)
N15 C14 C19 122.1(4)
N15 C14 C3 113.0(4)
C19 C14 C3 124.8(4)
C16 N15 C14 118.0(4)
C16 N15 Fe1 127.6(3)
C14 N15 Fe1 114.5(3)
N15 C16 C17 122.4(4)
C18 C17 C16 119.4(4)
C17 C18 C19 119.1(4)
C14 C19 C18 118.9(4)
C25 N20 C21 120.0(4)
C25 N20 Fe1 119.7(3)
C21 N20 Fe1 120.2(3)
N20 C21 C22 118.9(4)
N20 C21 C26 111.7(4)
C22 C21 C26 129.3(4)
N23 C22 C21 122.0(4)
C22 N23 C24 117.9(4)
N23 C24 C25 122.1(4)
N20 C25 C24 119.0(4)
N20 C25 C32 111.9(4)
C24 C25 C32 129.1(4)
N27 C26 C31 121.7(4)
N27 C26 C21 113.2(4)
C31 C26 C21 125.1(4)
C28 N27 C26 117.6(4)
C28 N27 Fe1 127.7(3)
C26 N27 Fe1 114.7(3)
N27 C28 C29 122.6(4)
C28 C29 C30 119.8(4)
C31 C30 C29 118.6(4)
C30 C31 C26 119.6(4)
N33 C32 C37 122.3(4)
N33 C32 C25 113.4(4)
C37 C32 C25 124.3(4)
C34 N33 C32 117.9(4)
C34 N33 Fe1 127.9(3)
C32 N33 Fe1 114.2(3)
N33 C34 C35 122.5(4)
C36 C35 C34 119.5(4)
C35 C36 C37 119.2(4)
C32 C37 C36 118.7(4)
F42A B38A F40A 108.6(11)
F42A B38A F41A 103.0(10)
F40A B38A F41A 111.5(10)
F42A B38A F39A 114.2(11)
F40A B38A F39A 112.1(10)
F41A B38A F39A 107.0(11)
F41B B38B F40B 108.1(11)
F41B B38B F39B 115.4(12)
F40B B38B F39B 111.4(9)
F41B B38B F42B 105.6(11)
F40B B38B F42B 112.3(11)
F39B B38B F42B 104.0(10)
F47A B43A F46A 108.2(11)
F47A B43A F45A 110.6(11)
F46A B43A F45A 103.6(10)
F47A B43A F44A 115.4(10)
F46A B43A F44A 111.0(10)
F45A B43A F44A 107.4(11)
F46B B43B F44B 113.7(11)
F46B B43B F47B 109.3(11)
F44B B43B F47B 105.4(10)
F46B B43B F45B 112.8(11)
F44B B43B F45B 103.8(11)
F47B B43B F45B 111.6(11)
O50A N49 O51A 122.8(8)
O50A N49 C48 108.4(8)
O51A N49 C48 128.6(7)
O51B N49 O50B 126.9(7)
O51B N49 C48 107.9(7)
O50B N49 C48 125.1(7)

loop_
_geom_bond_atom_site_label_1
_geom_bond_atom_site_label_2
_geom_bond_distance
Fe1 N2 1.879(4)
Fe1 N20 1.887(4)
Fe1 N15 1.989(4)
Fe1 N33 1.992(4)
Fe1 N27 1.998(4)
Fe1 N9 1.998(4)
N2 C3 1.355(6)
N2 C7 1.355(5)
C3 C4 1.394(6)
C3 C14 1.467(6)
C4 N5 1.339(6)
N5 C6 1.344(6)
C6 C7 1.395(6)
C7 C8 1.467(6)
C8 N9 1.371(6)
C8 C13 1.385(6)
N9 C10 1.339(6)
C10 C11 1.395(7)
C11 C12 1.383(8)
C12 C13 1.391(7)
C14 N15 1.377(5)
C14 C19 1.386(6)
N15 C16 1.344(6)
C16 C17 1.393(6)
C17 C18 1.381(7)
C18 C19 1.396(7)
N20 C25 1.346(6)
N20 C21 1.351(6)
C21 C22 1.401(6)
C21 C26 1.462(6)
C22 N23 1.333(6)
N23 C24 1.335(6)
C24 C25 1.398(6)
C25 C32 1.465(6)
C26 N27 1.370(6)
C26 C31 1.394(6)
N27 C28 1.355(6)
C28 C29 1.375(7)
C29 C30 1.387(7)
C30 C31 1.381(7)
C32 N33 1.370(5)
C32 C37 1.387(6)
N33 C34 1.347(6)
C34 C35 1.383(6)
C35 C36 1.381(7)
C36 C37 1.393(7)
B38A F42A 1.370(14)
B38A F40A 1.379(13)
B38A F41A 1.400(14)
B38A F39A 1.405(14)
B38B F41B 1.333(14)
B38B F40B 1.371(12)
B38B F39B 1.376(12)
B38B F42B 1.427(14)
B43A F47A 1.340(13)
B43A F46A 1.374(13)
B43A F45A 1.384(15)
B43A F44A 1.396(12)
B43B F46B 1.376(14)
B43B F44B 1.383(14)
B43B F47B 1.386(14)
B43B F45B 1.403(15)
C48 N49 1.470(8)
N49 O50A 1.181(12)
N49 O51A 1.220(9)
N49 O51B 1.238(10)
N49 O50B 1.282(10)
